data_7208946
loop_
_publ_author_name
'Peng, Guo'
'Ma, Li'
'Liang, Li'
'Ma, Yingzhao'
'Yang, Chengfeng'
'Deng, Hong'

_publ_section_title
;
 3d--4f Heterometallic coordination polymers constructed by tetranuclear
 lanthanide-based cluster as secondary building unit
;
_journal_issue 5
_journal_name_full CrystEngComm
_journal_page_first 922
_journal_paper_doi 10.1039/c2ce26277k
_journal_volume 15
_journal_year 2013
_chemical_formula_moiety ' C40 H36 N6 O36 S2 Tb4 Zn, 5H2O'
_chemical_formula_sum 'C40 H46 N6 O41 S2 Tb4 Zn'
_chemical_formula_weight 2032.00
_chemical_name_systematic
;
?
;
_space_group_IT_number 2
_symmetry_cell_setting triclinic
_symmetry_space_group_name_Hall '-P 1'
_symmetry_space_group_name_H-M 'P -1'
_atom_sites_solution_hydrogens geom
_atom_sites_solution_primary direct
_atom_sites_solution_secondary difmap
_audit_creation_method SHELXL-97
_cell_angle_alpha 105.947(2)
_cell_angle_beta 98.136(2)
_cell_angle_gamma 115.5680(10)
_cell_formula_units_Z 1
_cell_length_a 10.9441(13)
_cell_length_b 12.4765(15)
_cell_length_c 12.7277(16)
_cell_measurement_reflns_used 5052
_cell_measurement_temperature 296(2)
_cell_measurement_theta_max 25.20
_cell_measurement_theta_min 1.95
_cell_volume 1438.0(3)
_computing_cell_refinement 'Apex2 (Bruker, 2005)'
_computing_data_collection 'Apex2 (Bruker, 2005)'
_computing_data_reduction 'Apex2 (Bruker, 2005)'
_computing_molecular_graphics 'SHELXTL 6.12'
_computing_publication_material 'SHELXTL 6.12'
_computing_structure_refinement 'SHELXTL 6.12'
_computing_structure_solution 'SHELXTL 6.12 (Bruker, 2000-2003)'
_diffrn_ambient_temperature 296(2)
_diffrn_measured_fraction_theta_full 0.976
_diffrn_measured_fraction_theta_max 0.976
_diffrn_measurement_device_type 'Bruker AXS SMART APEX CCD diffractometer'
_diffrn_measurement_method '\w scans'
_diffrn_radiation_monochromator graphite
_diffrn_radiation_source 'fine-focus sealed tube'
_diffrn_radiation_type MoK\a
_diffrn_radiation_wavelength 0.71073
_diffrn_reflns_av_R_equivalents 0.0153
_diffrn_reflns_av_sigmaI/netI 0.0283
_diffrn_reflns_limit_h_max 13
_diffrn_reflns_limit_h_min -13
_diffrn_reflns_limit_k_max 11
_diffrn_reflns_limit_k_min -14
_diffrn_reflns_limit_l_max 15
_diffrn_reflns_limit_l_min -13
_diffrn_reflns_number 7148
_diffrn_reflns_theta_full 25.20
_diffrn_reflns_theta_max 25.20
_diffrn_reflns_theta_min 1.95
_diffrn_standards_number 0
_exptl_absorpt_coefficient_mu 5.456
_exptl_absorpt_correction_T_max 0.5482
_exptl_absorpt_correction_T_min 0.3940
_exptl_absorpt_correction_type multi-scan
_exptl_absorpt_process_details 'Apex2 (Bruker, 2005)'
_exptl_crystal_colour colorless
_exptl_crystal_density_diffrn 2.346
_exptl_crystal_density_method 'not measured'
_exptl_crystal_description block
_exptl_crystal_F_000 978
_exptl_crystal_size_max 0.18
_exptl_crystal_size_mid 0.15
_exptl_crystal_size_min 0.11
_refine_diff_density_max 0.955
_refine_diff_density_min -0.858
_refine_diff_density_rms 0.119
_refine_ls_extinction_method none
_refine_ls_goodness_of_fit_ref 1.051
_refine_ls_hydrogen_treatment constr
_refine_ls_matrix_type full
_refine_ls_number_parameters 440
_refine_ls_number_reflns 5052
_refine_ls_number_restraints 6
_refine_ls_restrained_S_all 1.051
_refine_ls_R_factor_all 0.0322
_refine_ls_R_factor_gt 0.0232
_refine_ls_shift/su_max 0.001
_refine_ls_shift/su_mean 0.000
_refine_ls_structure_factor_coef Fsqd
_refine_ls_weighting_details 'calc w=1/[\s^2^(Fo^2^)+(0.0256P)^2^+3.8587P] where P=(Fo^2^+2Fc^2^)/3'
_refine_ls_weighting_scheme calc
_refine_ls_wR_factor_gt 0.0542
_refine_ls_wR_factor_ref 0.0605
_reflns_number_gt 4289
_reflns_number_total 5052
_reflns_threshold_expression >2sigma(I)
_cod_data_source_file c2ce26277k.txt
_cod_data_source_block 2
_cod_original_sg_symbol_Hall -P1
_cod_original_sg_symbol_H-M P-1
_cod_database_code 7208946

loop_
_symmetry_equiv_pos_as_xyz
'x, y, z'
'-x, -y, -z'

loop_
_atom_site_label
_atom_site_type_symbol
_atom_site_fract_x
_atom_site_fract_y
_atom_site_fract_z
_atom_site_U_iso_or_equiv
_atom_site_adp_type
_atom_site_occupancy
_atom_site_symmetry_multiplicity
_atom_site_calc_flag
_atom_site_refinement_flags
_atom_site_disorder_assembly
_atom_site_disorder_group
C1 C -0.7035(5) -0.3140(5) 0.1575(5) 0.0320(12) Uani 1 1 d . . .
C2 C -0.5725(5) -0.2062(4) 0.2536(4) 0.0233(10) Uani 1 1 d . . .
C3 C -0.5548(6) -0.1912(5) 0.3669(4) 0.0319(12) Uani 1 1 d . . .
H3 H -0.6253 -0.2482 0.3880 0.038 Uiso 1 1 calc R . .
C4 C -0.4311(6) -0.0906(5) 0.4491(4) 0.0326(12) Uani 1 1 d . . .
H4 H -0.4165 -0.0798 0.5259 0.039 Uiso 1 1 calc R . .
C5 C -0.3293(5) -0.0062(5) 0.4144(4) 0.0275(11) Uani 1 1 d . . .
H5 H -0.2460 0.0636 0.4677 0.033 Uiso 1 1 calc R . .
C6 C -0.3547(5) -0.0281(4) 0.2990(4) 0.0200(10) Uani 1 1 d . . .
C7 C -0.2512(5) 0.0505(4) 0.2488(4) 0.0188(10) Uani 1 1 d . . .
C8 C -0.2596(5) 0.3380(5) 0.1873(4) 0.0232(10) Uani 1 1 d . . .
C9 C -0.1261(5) 0.4378(4) 0.2817(4) 0.0214(10) Uani 1 1 d . . .
C10 C -0.1085(5) 0.5524(5) 0.3497(4) 0.0295(12) Uani 1 1 d . . .
H10 H -0.1806 0.5725 0.3385 0.035 Uiso 1 1 calc R . .
C11 C 0.0189(5) 0.6382(5) 0.4356(4) 0.0298(12) Uani 1 1 d . . .
H11 H 0.0341 0.7171 0.4831 0.036 Uiso 1 1 calc R . .
C12 C 0.1224(5) 0.6042(5) 0.4493(4) 0.0262(11) Uani 1 1 d . . .
H12 H 0.2085 0.6593 0.5068 0.031 Uiso 1 1 calc R . .
C13 C 0.0957(5) 0.4859(4) 0.3754(4) 0.0200(10) Uani 1 1 d . . .
C14 C 0.1982(5) 0.4367(5) 0.3833(4) 0.0225(10) Uani 1 1 d . . .
C15 C 0.6794(5) 0.6841(5) 0.4009(4) 0.0282(11) Uani 1 1 d . . .
H15 H 0.7351 0.7283 0.4771 0.034 Uiso 1 1 calc R . .
C16 C 0.7254(6) 0.7330(5) 0.3214(5) 0.0323(12) Uani 1 1 d . . .
H16 H 0.8121 0.8077 0.3435 0.039 Uiso 1 1 calc R . .
C17 C 0.6425(6) 0.6711(5) 0.2081(5) 0.0305(12) Uani 1 1 d . A .
C18 C 0.5143(6) 0.5614(5) 0.1799(5) 0.0343(12) Uani 1 1 d . . .
H18 H 0.4542 0.5190 0.1051 0.041 Uiso 1 1 calc R . .
C19 C 0.4759(6) 0.5150(5) 0.2648(5) 0.0341(12) Uani 1 1 d . . .
H19 H 0.3906 0.4395 0.2447 0.041 Uiso 1 1 calc R . .
C20 C 0.6903(6) 0.7245(6) 0.1198(5) 0.0378(13) Uani 1 1 d . . .
N1 N -0.4745(4) -0.1261(4) 0.2194(3) 0.0206(8) Uani 1 1 d . . .
N2 N -0.0262(4) 0.4039(4) 0.2928(3) 0.0200(8) Uani 1 1 d . . .
N3 N 0.5568(4) 0.5747(4) 0.3735(3) 0.0258(9) Uani 1 1 d . . .
O1 O -0.7948(4) -0.3977(4) 0.1795(3) 0.0513(12) Uani 1 1 d . . .
O2 O -0.7059(4) -0.3072(4) 0.0584(3) 0.0376(9) Uani 1 1 d . . .
O3 O -0.2809(3) 0.0085(3) 0.1394(3) 0.0202(7) Uani 1 1 d . . .
O4 O -0.1387(3) 0.1501(3) 0.3103(3) 0.0301(8) Uani 1 1 d . . .
O5 O -0.2636(3) 0.2345(3) 0.1309(3) 0.0202(7) Uani 1 1 d . . .
O6 O -0.3600(4) 0.3580(3) 0.1650(3) 0.0350(9) Uani 1 1 d . . .
O7 O 0.1611(3) 0.3292(3) 0.3076(3) 0.0290(8) Uani 1 1 d . . .
O8 O 0.3122(3) 0.5051(3) 0.4633(3) 0.0296(8) Uani 1 1 d . . .
O9 O -0.1777(3) 0.0823(3) -0.0497(3) 0.0292(8) Uani 1 1 d . . .
O10 O -0.4301(3) 0.0024(3) -0.0764(3) 0.0219(7) Uani 1 1 d . . .
O11 O -0.3453(4) -0.1429(3) -0.1116(3) 0.0291(8) Uani 1 1 d . . .
O12 O -0.3399(4) -0.0301(4) -0.2396(3) 0.0362(9) Uani 1 1 d . . .
O13 O 0.5982(4) 0.7183(3) 0.0442(3) 0.0320(8) Uani 1 1 d . . .
O14 O 0.8239(8) 0.7817(14) 0.1340(9) 0.061(4) Uani 0.84(3) 1 d P A 1
O14' O 0.778(3) 0.699(4) 0.089(3) 0.026(9) Uani 0.16(3) 1 d PU A 2
O1W O 0.0031(4) 0.0437(4) 0.1699(4) 0.0537(12) Uani 1 1 d . . .
H1A H 0.0051 -0.0207 0.1277 0.081 Uiso 1 1 d R . .
H1B H -0.0293 0.0704 0.1246 0.081 Uiso 1 1 d R . .
O2W O 0.1339(4) 0.2164(5) 0.0704(3) 0.0491(11) Uani 1 1 d . . .
H2A H 0.1904 0.1897 0.0876 0.074 Uiso 1 1 d R . .
H2B H 0.1438 0.2280 0.0089 0.074 Uiso 1 1 d R . .
O3W O -0.0070(4) 0.3598(3) 0.0612(3) 0.0339(9) Uani 1 1 d . . .
H3A H 0.0298 0.4325 0.1154 0.051 Uiso 1 1 d R . .
H3B H -0.0955 0.3325 0.0369 0.051 Uiso 1 1 d R . .
O4W O 0.3967(4) 0.3043(4) 0.3741(3) 0.0389(9) Uani 1 1 d . . .
H4A H 0.4145 0.2521 0.3298 0.058 Uiso 1 1 d R . .
H4B H 0.3139 0.2864 0.3392 0.058 Uiso 1 1 d R . .
O5W O 0.8820(8) 0.1422(8) 0.6966(6) 0.137(3) Uani 1 1 d . . .
H5A H 0.8419 0.1095 0.7414 0.206 Uiso 1 1 d R . .
H5B H 0.9514 0.2152 0.7405 0.206 Uiso 1 1 d R . .
O6W O 0.9493(7) 0.9648(7) 0.5874(6) 0.132(3) Uani 1 1 d . . .
H6A H 0.9702 0.9191 0.6164 0.198 Uiso 1 1 d R . .
H6B H 0.8962 0.9827 0.6226 0.198 Uiso 1 1 d R . .
O7W O 0.069(3) 0.400(3) 0.875(2) 0.237(13) Uani 0.50 1 d P . .
H7A H 0.0284 0.3980 0.9272 0.355 Uiso 0.50 1 d PR . .
H7B H 0.1504 0.4093 0.9023 0.355 Uiso 0.50 1 d PR . .
S1 S -0.32084(12) -0.02109(11) -0.12239(9) 0.0203(2) Uani 1 1 d . . .
Tb1 Tb -0.50939(2) -0.16718(2) 0.011242(17) 0.01751(7) Uani 1 1 d . . .
Tb2 Tb -0.05683(2) 0.20404(2) 0.149408(17) 0.01744(7) Uani 1 1 d . . .
Zn1 Zn 0.5000 0.5000 0.5000 0.02287(17) Uani 1 2 d S . .

loop_
_atom_site_aniso_label
_atom_site_aniso_U_11
_atom_site_aniso_U_22
_atom_site_aniso_U_33
_atom_site_aniso_U_23
_atom_site_aniso_U_13
_atom_site_aniso_U_12
C1 0.022(3) 0.029(3) 0.035(3) 0.012(2) 0.008(2) 0.004(2)
C2 0.022(2) 0.022(2) 0.025(3) 0.009(2) 0.008(2) 0.009(2)
C3 0.031(3) 0.033(3) 0.030(3) 0.015(2) 0.017(2) 0.010(2)
C4 0.037(3) 0.040(3) 0.021(3) 0.014(2) 0.011(2) 0.017(3)
C5 0.026(3) 0.027(3) 0.022(3) 0.006(2) 0.008(2) 0.009(2)
C6 0.021(2) 0.019(2) 0.017(2) 0.0060(19) 0.0055(18) 0.008(2)
C7 0.015(2) 0.019(2) 0.018(2) 0.0055(19) 0.0012(18) 0.007(2)
C8 0.016(2) 0.029(3) 0.021(2) 0.009(2) 0.0021(19) 0.010(2)
C9 0.017(2) 0.021(2) 0.017(2) 0.0006(19) -0.0003(18) 0.007(2)
C10 0.027(3) 0.028(3) 0.028(3) 0.000(2) 0.000(2) 0.018(2)
C11 0.029(3) 0.021(3) 0.025(3) -0.002(2) 0.001(2) 0.009(2)
C12 0.021(2) 0.025(3) 0.020(2) 0.003(2) 0.0007(19) 0.005(2)
C13 0.018(2) 0.022(2) 0.023(2) 0.014(2) 0.0089(19) 0.008(2)
C14 0.017(2) 0.030(3) 0.018(2) 0.010(2) 0.0046(19) 0.008(2)
C15 0.027(3) 0.033(3) 0.028(3) 0.015(2) 0.009(2) 0.017(2)
C16 0.026(3) 0.035(3) 0.046(3) 0.023(3) 0.015(2) 0.017(2)
C17 0.037(3) 0.037(3) 0.038(3) 0.023(3) 0.021(2) 0.028(3)
C18 0.041(3) 0.039(3) 0.028(3) 0.015(2) 0.010(2) 0.022(3)
C19 0.035(3) 0.031(3) 0.032(3) 0.014(2) 0.011(2) 0.011(2)
C20 0.045(3) 0.051(4) 0.044(3) 0.032(3) 0.021(3) 0.034(3)
N1 0.0183(19) 0.017(2) 0.023(2) 0.0068(16) 0.0063(16) 0.0060(17)
N2 0.0155(19) 0.023(2) 0.0169(19) 0.0050(16) 0.0010(15) 0.0080(17)
N3 0.025(2) 0.029(2) 0.024(2) 0.0114(18) 0.0070(17) 0.0131(19)
O1 0.043(2) 0.041(2) 0.039(2) 0.018(2) 0.0135(19) -0.008(2)
O2 0.029(2) 0.036(2) 0.027(2) 0.0118(17) 0.0032(15) -0.0002(17)
O3 0.0161(15) 0.0208(17) 0.0170(16) 0.0062(13) 0.0016(12) 0.0051(14)
O4 0.0246(18) 0.0243(19) 0.0217(18) 0.0048(15) 0.0014(14) -0.0003(16)
O5 0.0151(15) 0.0172(16) 0.0202(16) 0.0011(13) 0.0004(12) 0.0061(13)
O6 0.0236(18) 0.034(2) 0.035(2) -0.0053(16) -0.0067(15) 0.0191(17)
O7 0.0188(16) 0.031(2) 0.0288(19) 0.0034(16) -0.0011(14) 0.0120(15)
O8 0.0190(17) 0.038(2) 0.0221(17) 0.0030(15) -0.0030(14) 0.0133(16)
O9 0.0191(17) 0.0304(19) 0.0206(17) 0.0033(15) 0.0036(14) 0.0022(15)
O10 0.0213(16) 0.0227(17) 0.0214(17) 0.0073(14) 0.0072(13) 0.0111(14)
O11 0.0282(18) 0.0247(18) 0.039(2) 0.0120(16) 0.0127(16) 0.0160(16)
O12 0.034(2) 0.053(2) 0.0180(18) 0.0121(17) 0.0082(15) 0.0188(19)
O13 0.043(2) 0.034(2) 0.0279(19) 0.0153(16) 0.0117(17) 0.0239(18)
O14 0.031(4) 0.099(10) 0.070(6) 0.062(7) 0.019(4) 0.028(5)
O14' 0.018(11) 0.032(14) 0.031(12) 0.016(9) 0.014(7) 0.010(9)
O1W 0.042(2) 0.044(3) 0.100(4) 0.041(3) 0.029(2) 0.031(2)
O2W 0.044(2) 0.096(4) 0.042(2) 0.041(2) 0.025(2) 0.051(3)
O3W 0.0306(19) 0.0256(19) 0.037(2) 0.0119(16) 0.0088(16) 0.0073(16)
O4W 0.042(2) 0.036(2) 0.030(2) 0.0027(17) 0.0027(17) 0.0207(19)
O5W 0.129(6) 0.152(7) 0.083(5) 0.066(5) 0.041(5) 0.013(5)
O6W 0.085(5) 0.113(6) 0.147(7) 0.085(5) -0.033(4) 0.004(4)
O7W 0.28(3) 0.34(4) 0.19(2) 0.17(2) 0.13(2) 0.18(3)
S1 0.0178(5) 0.0238(6) 0.0148(5) 0.0042(5) 0.0037(4) 0.0087(5)
Tb1 0.01400(11) 0.01767(12) 0.01592(12) 0.00437(9) 0.00112(8) 0.00588(9)
Tb2 0.01389(11) 0.01813(12) 0.01740(12) 0.00535(9) 0.00274(8) 0.00688(9)
Zn1 0.0169(4) 0.0286(4) 0.0220(4) 0.0109(3) 0.0045(3) 0.0100(3)

loop_
_atom_type_symbol
_atom_type_description
_atom_type_scat_dispersion_real
_atom_type_scat_dispersion_imag
_atom_type_scat_source
C C 0.0033 0.0016 'International Tables Vol C Tables 4.2.6.8 and 6.1.1.4'
H H 0.0000 0.0000 'International Tables Vol C Tables 4.2.6.8 and 6.1.1.4'
N N 0.0061 0.0033 'International Tables Vol C Tables 4.2.6.8 and 6.1.1.4'
O O 0.0106 0.0060 'International Tables Vol C Tables 4.2.6.8 and 6.1.1.4'
Zn Zn 0.2839 1.4301 'International Tables Vol C Tables 4.2.6.8 and 6.1.1.4'
Tb Tb -0.1723 4.1537 'International Tables Vol C Tables 4.2.6.8 and 6.1.1.4'
S S 0.1246 0.1234 'International Tables Vol C Tables 4.2.6.8 and 6.1.1.4'

loop_
_geom_angle_atom_site_label_1
_geom_angle_atom_site_label_2
_geom_angle_atom_site_label_3
_geom_angle
_geom_angle_site_symmetry_1
_geom_angle_site_symmetry_3
O1 C1 O2 126.5(5) . .
O1 C1 C2 119.1(5) . .
O2 C1 C2 114.5(4) . .
N1 C2 C3 122.3(4) . .
N1 C2 C1 114.4(4) . .
C3 C2 C1 123.3(4) . .
C2 C3 C4 119.5(5) . .
C2 C3 H3 120.3 . .
C4 C3 H3 120.3 . .
C3 C4 C5 118.6(5) . .
C3 C4 H4 120.7 . .
C5 C4 H4 120.7 . .
C6 C5 C4 118.5(5) . .
C6 C5 H5 120.8 . .
C4 C5 H5 120.8 . .
N1 C6 C5 122.8(4) . .
N1 C6 C7 112.9(4) . .
C5 C6 C7 124.3(4) . .
O4 C7 O3 121.0(4) . .
O4 C7 C6 121.7(4) . .
O3 C7 C6 117.2(4) . .
O6 C8 O5 122.3(4) . .
O6 C8 C9 120.5(4) . .
O5 C8 C9 117.2(4) . .
O6 C8 Tb1 60.1(2) . 2_455
O5 C8 Tb1 62.7(2) . 2_455
C9 C8 Tb1 171.6(3) . 2_455
N2 C9 C10 123.5(4) . .
N2 C9 C8 113.4(4) . .
C10 C9 C8 123.1(4) . .
C9 C10 C11 118.7(5) . .
C9 C10 H10 120.6 . .
C11 C10 H10 120.6 . .
C12 C11 C10 118.7(5) . .
C12 C11 H11 120.7 . .
C10 C11 H11 120.7 . .
C11 C12 C13 118.7(4) . .
C11 C12 H12 120.6 . .
C13 C12 H12 120.6 . .
N2 C13 C12 122.6(4) . .
N2 C13 C14 113.5(4) . .
C12 C13 C14 123.8(4) . .
O8 C14 O7 126.1(5) . .
O8 C14 C13 117.4(4) . .
O7 C14 C13 116.5(4) . .
N3 C15 C16 122.8(5) . .
N3 C15 H15 118.6 . .
C16 C15 H15 118.6 . .
C15 C16 C17 119.7(5) . .
C15 C16 H16 120.1 . .
C17 C16 H16 120.1 . .
C18 C17 C16 118.0(5) . .
C18 C17 C20 121.5(5) . .
C16 C17 C20 120.5(5) . .
C17 C18 C19 119.2(5) . .
C17 C18 H18 120.4 . .
C19 C18 H18 120.4 . .
N3 C19 C18 122.4(5) . .
N3 C19 H19 118.8 . .
C18 C19 H19 118.8 . .
O14' C20 O13 116.7(14) . .
O13 C20 O14 125.4(5) . .
O14' C20 C17 112.3(13) . .
O13 C20 C17 117.7(5) . .
O14 C20 C17 116.7(5) . .
C2 N1 C6 118.4(4) . .
C2 N1 Tb1 120.2(3) . .
C6 N1 Tb1 121.3(3) . .
C13 N2 C9 117.8(4) . .
C13 N2 Tb2 120.9(3) . .
C9 N2 Tb2 121.0(3) . .
C19 N3 C15 117.8(4) . .
C19 N3 Zn1 121.9(3) . .
C15 N3 Zn1 120.2(3) . .
C1 O2 Tb1 125.6(3) . .
C7 O3 Tb1 123.6(3) . .
C7 O3 Tb2 91.5(2) . .
Tb1 O3 Tb2 142.99(13) . .
C7 O4 Tb2 95.8(3) . .
C8 O5 Tb2 123.6(3) . .
C8 O5 Tb1 90.4(3) . 2_455
Tb2 O5 Tb1 141.71(13) . 2_455
C8 O6 Tb1 93.8(3) . 2_455
C14 O7 Tb2 124.9(3) . .
C14 O8 Zn1 133.7(3) . .
S1 O9 Tb2 137.7(2) . .
S1 O10 Tb1 141.50(19) . 2_455
S1 O10 Tb1 99.02(16) . .
Tb1 O10 Tb1 115.50(12) 2_455 .
S1 O11 Tb1 100.85(17) . .
C20 O13 Tb1 140.5(4) . 1_665
Tb2 O1W H1A 138.6 . .
H1A O1W H1B 105.7 . .
Tb2 O2W H2A 126.0 . .
Tb2 O2W H2B 126.7 . .
H2A O2W H2B 105.3 . .
Tb2 O3W H3A 106.4 . .
Tb2 O3W H3B 89.4 . .
H3A O3W H3B 107.7 . .
Zn1 O4W H4A 141.6 . .
Zn1 O4W H4B 107.1 . .
H4A O4W H4B 105.3 . .
H5A O5W H5B 105.0 . .
H6A O6W H6B 105.9 . .
H7A O7W H7B 107.7 . .
O12 S1 O9 110.5(2) . .
O12 S1 O11 112.1(2) . .
O9 S1 O11 109.8(2) . .
O12 S1 O10 111.2(2) . .
O9 S1 O10 109.56(19) . .
O11 S1 O10 103.50(19) . .
O13 Tb1 O2 87.49(14) 1_445 .
O13 Tb1 O10 151.65(11) 1_445 2_455
O2 Tb1 O10 88.90(12) . 2_455
O13 Tb1 O3 80.74(12) 1_445 .
O2 Tb1 O3 128.39(11) . .
O10 Tb1 O3 79.59(10) 2_455 .
O13 Tb1 O6 80.14(12) 1_445 2_455
O2 Tb1 O6 76.61(13) . 2_455
O10 Tb1 O6 126.15(11) 2_455 2_455
O3 Tb1 O6 147.50(11) . 2_455
O13 Tb1 N1 76.62(12) 1_445 .
O2 Tb1 N1 64.23(12) . .
O10 Tb1 N1 76.51(12) 2_455 .
O3 Tb1 N1 64.16(11) . .
O6 Tb1 N1 134.80(13) 2_455 .
O13 Tb1 O5 130.99(11) 1_445 2_455
O2 Tb1 O5 70.43(11) . 2_455
O10 Tb1 O5 73.34(10) 2_455 2_455
O3 Tb1 O5 146.87(10) . 2_455
O6 Tb1 O5 52.86(10) 2_455 2_455
N1 Tb1 O5 125.15(11) . 2_455
O13 Tb1 O11 75.09(12) 1_445 .
O2 Tb1 O11 148.13(12) . .
O10 Tb1 O11 118.86(11) 2_455 .
O3 Tb1 O11 75.55(11) . .
O6 Tb1 O11 74.27(12) 2_455 .
N1 Tb1 O11 133.62(12) . .
O5 Tb1 O11 101.10(11) 2_455 .
O13 Tb1 O10 127.65(11) 1_445 .
O2 Tb1 O10 143.78(12) . .
O10 Tb1 O10 64.50(12) 2_455 .
O3 Tb1 O10 72.98(10) . .
O6 Tb1 O10 98.84(12) 2_455 .
N1 Tb1 O10 126.02(11) . .
O5 Tb1 O10 78.27(10) 2_455 .
O11 Tb1 O10 55.05(10) . .
O13 Tb1 C8 104.80(14) 1_445 2_455
O2 Tb1 C8 69.62(13) . 2_455
O10 Tb1 C8 100.22(12) 2_455 2_455
O3 Tb1 C8 161.81(12) . 2_455
O6 Tb1 C8 26.12(12) 2_455 2_455
N1 Tb1 C8 133.75(13) . 2_455
O5 Tb1 C8 26.89(12) 2_455 2_455
O11 Tb1 C8 88.99(12) . 2_455
O10 Tb1 C8 90.40(12) . 2_455
O9 Tb2 O2W 77.33(13) . .
O9 Tb2 O3W 74.73(12) . .
O2W Tb2 O3W 72.15(14) . .
O9 Tb2 O1W 92.03(15) . .
O2W Tb2 O1W 69.86(15) . .
O3W Tb2 O1W 141.66(14) . .
O9 Tb2 O7 150.19(11) . .
O2W Tb2 O7 72.87(13) . .
O3W Tb2 O7 96.51(12) . .
O1W Tb2 O7 77.20(14) . .
O9 Tb2 O5 79.53(11) . .
O2W Tb2 O5 144.03(12) . .
O3W Tb2 O5 75.42(12) . .
O1W Tb2 O5 138.33(12) . .
O7 Tb2 O5 126.57(11) . .
O9 Tb2 O4 126.20(11) . .
O2W Tb2 O4 136.85(13) . .
O3W Tb2 O4 142.99(12) . .
O1W Tb2 O4 73.39(14) . .
O7 Tb2 O4 77.68(11) . .
O5 Tb2 O4 79.11(11) . .
O9 Tb2 N2 135.47(12) . .
O2W Tb2 N2 118.77(14) . .
O3W Tb2 N2 72.45(12) . .
O1W Tb2 N2 132.08(15) . .
O7 Tb2 N2 63.55(11) . .
O5 Tb2 N2 63.72(11) . .
O4 Tb2 N2 72.34(12) . .
O9 Tb2 O3 74.65(10) . .
O2W Tb2 O3 130.29(13) . .
O3W Tb2 O3 135.14(11) . .
O1W Tb2 O3 71.01(12) . .
O7 Tb2 O3 125.51(11) . .
O5 Tb2 O3 67.39(10) . .
O4 Tb2 O3 51.56(10) . .
N2 Tb2 O3 110.03(11) . .
O9 Tb2 H1B 77.2 . .
O2W Tb2 H1B 64.2 . .
O3W Tb2 H1B 132.0 . .
O1W Tb2 H1B 15.1 . .
O7 Tb2 H1B 89.1 . .
O5 Tb2 H1B 135.5 . .
O4 Tb2 H1B 84.8 . .
N2 Tb2 H1B 147.1 . .
O3 Tb2 H1B 70.1 . .
O9 Tb2 H3B 65.7 . .
O2W Tb2 H3B 87.6 . .
O3W Tb2 H3B 19.5 . .
O1W Tb2 H3B 151.7 . .
O7 Tb2 H3B 113.1 . .
O5 Tb2 H3B 57.7 . .
O4 Tb2 H3B 133.5 . .
N2 Tb2 H3B 73.4 . .
O3 Tb2 H3B 115.9 . .
H1B Tb2 H3B 137.7 . .
O8 Zn1 O8 180.000(1) . 2_666
O8 Zn1 N3 89.17(15) . .
O8 Zn1 N3 90.83(15) 2_666 .
O8 Zn1 N3 90.83(15) . 2_666
O8 Zn1 N3 89.17(15) 2_666 2_666
N3 Zn1 N3 180.0(2) . 2_666
O8 Zn1 O4W 89.45(14) . 2_666
O8 Zn1 O4W 90.55(14) 2_666 2_666
N3 Zn1 O4W 89.06(15) . 2_666
N3 Zn1 O4W 90.94(15) 2_666 2_666
O8 Zn1 O4W 90.55(14) . .
O8 Zn1 O4W 89.45(14) 2_666 .
N3 Zn1 O4W 90.94(15) . .
N3 Zn1 O4W 89.06(15) 2_666 .
O4W Zn1 O4W 180.0 2_666 .

loop_
_geom_bond_atom_site_label_1
_geom_bond_atom_site_label_2
_geom_bond_distance
_geom_bond_site_symmetry_2
C1 O1 1.228(6) .
C1 O2 1.284(6) .
C1 C2 1.515(7) .
C2 N1 1.336(6) .
C2 C3 1.375(7) .
C3 C4 1.383(7) .
C3 H3 0.9300 .
C4 C5 1.388(7) .
C4 H4 0.9300 .
C5 C6 1.381(7) .
C5 H5 0.9300 .
C6 N1 1.342(6) .
C6 C7 1.498(6) .
C7 O4 1.243(5) .
C7 O3 1.282(5) .
C8 O6 1.240(6) .
C8 O5 1.271(6) .
C8 C9 1.497(6) .
C9 N2 1.336(6) .
C9 C10 1.365(7) .
C10 C11 1.387(7) .
C10 H10 0.9300 .
C11 C12 1.375(7) .
C11 H11 0.9300 .
C12 C13 1.392(7) .
C12 H12 0.9300 .
C13 N2 1.329(6) .
C13 C14 1.497(7) .
C14 O8 1.252(5) .
C14 O7 1.265(6) .
C15 N3 1.346(6) .
C15 C16 1.366(7) .
C15 H15 0.9300 .
C16 C17 1.383(8) .
C16 H16 0.9300 .
C17 C18 1.378(8) .
C17 C20 1.502(7) .
C18 C19 1.394(7) .
C18 H18 0.9300 .
C19 N3 1.331(6) .
C19 H19 0.9300 .
C20 O14' 1.21(2) .
C20 O13 1.251(6) .
C20 O14 1.278(9) .
N1 Tb1 2.496(4) .
N2 Tb2 2.503(4) .
N3 Zn1 2.110(4) .
O2 Tb1 2.395(4) .
O3 Tb1 2.422(3) .
O3 Tb2 2.561(3) .
O4 Tb2 2.491(3) .
O5 Tb2 2.442(3) .
O5 Tb1 2.499(3) 2_455
O6 Tb1 2.442(3) 2_455
O7 Tb2 2.424(3) .
O8 Zn1 2.074(3) .
O9 S1 1.471(3) .
O9 Tb2 2.384(3) .
O10 S1 1.504(3) .
O10 Tb1 2.398(3) 2_455
O10 Tb1 2.542(3) .
O11 S1 1.475(4) .
O11 Tb1 2.520(3) .
O12 S1 1.443(4) .
O13 Tb1 2.290(4) 1_665
O1W Tb2 2.423(4) .
O1W H1A 0.8461 .
O1W H1B 0.8483 .
O2W Tb2 2.407(4) .
O2W H2A 0.8497 .
O2W H2B 0.8472 .
O3W Tb2 2.407(4) .
O3W H3A 0.8499 .
O3W H3B 0.8500 .
O4W Zn1 2.182(4) .
O4W H4A 0.8474 .
O4W H4B 0.8510 .
O5W H5A 0.8521 .
O5W H5B 0.8496 .
O6W H6A 0.8472 .
O6W H6B 0.8480 .
O7W H7A 0.8500 .
O7W H7B 0.8500 .
Tb1 O13 2.290(4) 1_445
Tb1 O10 2.398(3) 2_455
Tb1 O6 2.442(3) 2_455
Tb1 O5 2.499(3) 2_455
Zn1 O8 2.074(3) 2_666
Zn1 N3 2.110(4) 2_666
Zn1 O4W 2.182(4) 2_666
